data_1503673
loop_
_publ_author_name
'Kowol, Christian R.'
'Trondl, Robert'
'Heffeter, Petra'
'Arion, Vladimir B.'
'Jakupec, Michael A.'
'Roller, Alexander'
'Galanski, Markus'
'Berger, Walter'
'Keppler, Bernhard K.'

_publ_section_title
;
 Impact of metal coordination on cytotoxicity of
 3-aminopyridine-2-carboxaldehyde thiosemicarbazone (triapine) and novel
 insights into terminal dimethylation.
;
_journal_issue 16
_journal_name_full 'Journal of medicinal chemistry'
_journal_page_first 5032
_journal_page_last 5043
_journal_paper_doi 10.1021/jm900528d
_journal_volume 52
_journal_year 2009
_chemical_formula_moiety '2(C14 H16 Fe N10 S2),N O6, N O3, 4(H2 O)'
_chemical_formula_sum 'C28 H46 Fe2 N22 O13 S4'
_chemical_formula_weight 1138.81
_chemical_name_systematic
; 
[Bis(3-aminopyridine-2-carbaldehyde thiosemicarbazonato)-
N,N,S-iron(III)] nitrate hydrate
;
_space_group_IT_number 15
_symmetry_cell_setting monoclinic
_symmetry_space_group_name_Hall '-C 2yc'
_symmetry_space_group_name_H-M 'C 1 2/c 1'
_atom_sites_solution_hydrogens geom
_atom_sites_solution_primary direct
_atom_sites_solution_secondary difmap
_audit_creation_method SHELXL-97
_cell_angle_alpha 90.00
_cell_angle_beta 92.473(3)
_cell_angle_gamma 90.00
_cell_formula_units_Z 4
_cell_length_a 9.2033(4)
_cell_length_b 23.0998(11)
_cell_length_c 21.2104(8)
_cell_measurement_reflns_used 2810
_cell_measurement_temperature 100(2)
_cell_measurement_theta_max 30.81
_cell_measurement_theta_min 3.41
_cell_volume 4505.0(3)
_computing_structure_refinement 'SHELXL-97 (Sheldrick, 1997)'
_computing_structure_solution 'SHELXS-97 (Sheldrick, 1990)'
_diffrn_ambient_temperature 100(2)
_diffrn_measured_fraction_theta_full 0.999
_diffrn_measured_fraction_theta_max 0.999
_diffrn_measurement_device_type 'Bruker X8 APEXII CCD'
_diffrn_measurement_method '\f and \w-scan'
_diffrn_radiation_monochromator graphite
_diffrn_radiation_source 'fine-focus sealed tube'
_diffrn_radiation_type MoK\a
_diffrn_radiation_wavelength 0.71073
_diffrn_reflns_av_R_equivalents 0.0574
_diffrn_reflns_av_sigmaI/netI 0.0285
_diffrn_reflns_limit_h_max 11
_diffrn_reflns_limit_h_min -11
_diffrn_reflns_limit_k_max 28
_diffrn_reflns_limit_k_min -28
_diffrn_reflns_limit_l_max 26
_diffrn_reflns_limit_l_min -26
_diffrn_reflns_number 42239
_diffrn_reflns_theta_full 26.00
_diffrn_reflns_theta_max 26.00
_diffrn_reflns_theta_min 2.53
_exptl_absorpt_coefficient_mu 0.916
_exptl_absorpt_correction_T_max 0.9909
_exptl_absorpt_correction_T_min 0.7708
_exptl_absorpt_correction_type multi-scan
_exptl_absorpt_process_details SADABS
_exptl_crystal_colour red-brown
_exptl_crystal_density_diffrn 1.679
_exptl_crystal_density_meas ?
_exptl_crystal_density_method 'not measured'
_exptl_crystal_description plate
_exptl_crystal_F_000 2352
_exptl_crystal_size_max 0.30
_exptl_crystal_size_mid 0.20
_exptl_crystal_size_min 0.01
_refine_diff_density_max 0.557
_refine_diff_density_min -0.856
_refine_diff_density_rms 0.112
_refine_ls_extinction_method none
_refine_ls_goodness_of_fit_ref 1.003
_refine_ls_hydrogen_treatment constr
_refine_ls_matrix_type full
_refine_ls_number_parameters 335
_refine_ls_number_reflns 4435
_refine_ls_number_restraints 15
_refine_ls_restrained_S_all 1.002
_refine_ls_R_factor_all 0.0691
_refine_ls_R_factor_gt 0.0615
_refine_ls_shift/su_max 0.000
_refine_ls_shift/su_mean 0.000
_refine_ls_structure_factor_coef Fsqd
_refine_ls_weighting_details 'calc w=1/[\s^2^(Fo^2^)+(0.0000P)^2^+115.3501P] where P=(Fo^2^+2Fc^2^)/3'
_refine_ls_weighting_scheme calc
_refine_ls_wR_factor_gt 0.1419
_refine_ls_wR_factor_ref 0.1446
_reflns_number_gt 3930
_reflns_number_total 4435
_reflns_threshold_expression >2sigma(I)
_cod_data_source_file jm900528d_si_002.cif
_cod_data_source_block chko478
_cod_depositor_comments
;
The following automatic conversions were performed:

'_exptl_crystal_density_meas' value 'not measured' was changed to '?'
- the value is perceived as not measured.

Automatic conversion script
Id: cif_fix_values 3008 2015-01-20 13:52:24Z robertas 
;
_cod_original_sg_symbol_H-M C2/c
_cod_database_code 1503673

loop_
_symmetry_equiv_pos_as_xyz
'x, y, z'
'-x, y, -z+1/2'
'x+1/2, y+1/2, z'
'-x+1/2, y+1/2, -z+1/2'
'-x, -y, -z'
'x, -y, z-1/2'
'-x+1/2, -y+1/2, -z'
'x+1/2, -y+1/2, z-1/2'

loop_
_atom_site_label
_atom_site_type_symbol
_atom_site_fract_x
_atom_site_fract_y
_atom_site_fract_z
_atom_site_U_iso_or_equiv
_atom_site_adp_type
_atom_site_occupancy
_atom_site_symmetry_multiplicity
_atom_site_calc_flag
_atom_site_refinement_flags
_atom_site_disorder_assembly
_atom_site_disorder_group
Fe1 Fe 0.14112(7) 0.42654(3) 0.11020(3) 0.01087(17) Uani 1 1 d . . .
S1 S 0.05845(13) 0.43469(5) 0.01019(5) 0.0123(2) Uani 1 1 d . . .
S2 S -0.05994(13) 0.45565(6) 0.15464(6) 0.0155(3) Uani 1 1 d . . .
N1 N 0.2213(4) 0.39452(18) 0.19181(19) 0.0135(8) Uani 1 1 d . . .
N2 N 0.1779(5) 0.2519(2) 0.2675(2) 0.0205(9) Uani 1 1 d . . .
H2A H 0.2042 0.2341 0.3029 0.025 Uiso 1 1 calc R . .
H2B H 0.1234 0.2339 0.2386 0.025 Uiso 1 1 calc R . .
N3 N 0.0700(4) 0.34854(17) 0.10218(18) 0.0117(8) Uani 1 1 d . . .
N4 N -0.0147(4) 0.32798(18) 0.05186(19) 0.0151(9) Uani 1 1 d . . .
N5 N -0.1003(5) 0.35356(19) -0.0475(2) 0.0192(9) Uani 1 1 d . . .
H5A H -0.1446 0.3199 -0.0515 0.023 Uiso 1 1 calc R . .
H5B H -0.1065 0.3789 -0.0784 0.023 Uiso 1 1 calc R . .
N6 N 0.3455(4) 0.41996(18) 0.08108(18) 0.0124(8) Uani 1 1 d . . .
N7 N 0.6358(4) 0.52760(19) 0.06998(19) 0.0160(9) Uani 1 1 d . . .
H7A H 0.7261 0.5298 0.0581 0.019 Uiso 1 1 calc R . .
H7B H 0.5922 0.5586 0.0840 0.019 Uiso 1 1 calc R . .
N8 N 0.2004(4) 0.50598(17) 0.12065(18) 0.0104(8) Uani 1 1 d . . .
N9 N 0.1128(4) 0.54970(18) 0.14174(19) 0.0134(8) Uani 1 1 d . . .
N10 N -0.1114(5) 0.5660(2) 0.1807(2) 0.0214(10) Uani 1 1 d . . .
H10A H -0.0908 0.6031 0.1837 0.026 Uiso 1 1 calc R . .
H10B H -0.1962 0.5531 0.1923 0.026 Uiso 1 1 calc R . .
C1 C 0.3049(5) 0.4219(2) 0.2352(2) 0.0147(10) Uani 1 1 d . . .
H1 H 0.3331 0.4608 0.2281 0.018 Uiso 1 1 calc R . .
C2 C 0.3512(5) 0.3943(2) 0.2906(2) 0.0181(11) Uani 1 1 d . . .
H2 H 0.4121 0.4142 0.3207 0.022 Uiso 1 1 calc R . .
C3 C 0.3091(5) 0.3382(2) 0.3021(2) 0.0179(11) Uani 1 1 d . . .
H3 H 0.3391 0.3198 0.3405 0.021 Uiso 1 1 calc R . .
C4 C 0.2228(5) 0.3085(2) 0.2573(2) 0.0152(10) Uani 1 1 d . . .
C5 C 0.1809(5) 0.3382(2) 0.2016(2) 0.0120(9) Uani 1 1 d . . .
C6 C 0.0950(5) 0.3141(2) 0.1499(2) 0.0162(10) Uani 1 1 d . . .
H6 H 0.0588 0.2756 0.1505 0.019 Uiso 1 1 calc R . .
C7 C -0.0235(5) 0.3662(2) 0.0057(2) 0.0132(10) Uani 1 1 d . . .
C8 C 0.4099(5) 0.3726(2) 0.0603(2) 0.0150(10) Uani 1 1 d . . .
H8 H 0.3581 0.3371 0.0581 0.018 Uiso 1 1 calc R . .
C9 C 0.5537(6) 0.3749(2) 0.0417(2) 0.0181(11) Uani 1 1 d . . .
H9 H 0.5994 0.3409 0.0270 0.022 Uiso 1 1 calc R . .
C10 C 0.6290(5) 0.4264(2) 0.0447(2) 0.0168(10) Uani 1 1 d . . .
H10 H 0.7263 0.4277 0.0316 0.020 Uiso 1 1 calc R . .
C11 C 0.5642(5) 0.4766(2) 0.0666(2) 0.0125(10) Uani 1 1 d . . .
C12 C 0.4173(5) 0.4721(2) 0.0839(2) 0.0112(9) Uani 1 1 d . . .
C13 C 0.3316(5) 0.5194(2) 0.1057(2) 0.0116(9) Uani 1 1 d . . .
H13 H 0.3682 0.5578 0.1089 0.014 Uiso 1 1 calc R . .
C14 C -0.0138(5) 0.5291(2) 0.1587(2) 0.0132(10) Uani 1 1 d . . .
O1 O 0.3166(4) 0.72915(17) 0.08711(18) 0.0256(9) Uani 1 1 d D . .
H100 H 0.3225 0.7564 0.0595 0.031 Uiso 1 1 d RD . .
H200 H 0.3883 0.7052 0.0879 0.031 Uiso 1 1 d RD . .
O2 O 0.5359(5) 0.64796(18) 0.11457(19) 0.0299(9) Uani 1 1 d D . .
H300 H 0.6152 0.6568 0.0968 0.036 Uiso 1 1 d RD . .
H400 H 0.5438 0.6449 0.1550 0.036 Uiso 1 1 d RD . .
N11 N 0.5000 0.5738(3) 0.2500 0.0212(14) Uani 1 2 d S . .
O3 O 0.5710(4) 0.54601(19) 0.21073(18) 0.0278(9) Uani 1 1 d . . .
O4 O 0.5000 0.6275(3) 0.2500 0.0452(18) Uani 1 2 d S . .
N12 N 0.8639(8) 0.7181(4) 0.1167(4) 0.026(2) Uani 0.50 1 d PD A 1
O5 O 0.8414(9) 0.6918(4) 0.1658(4) 0.033(2) Uani 0.50 1 d PD A 1
O6 O 0.9739(6) 0.7477(2) 0.1161(3) 0.0527(14) Uani 1 1 d DU A 1
O7 O 0.7793(15) 0.7172(9) 0.0703(7) 0.041(4) Uani 0.50 1 d PD A 1
O8 O 0.7220(18) 0.7183(8) 0.0541(9) 0.054(4) Uani 0.50 1 d P B 2
O9 O 0.9456(10) 0.6911(4) 0.2315(4) 0.037(2) Uani 0.50 1 d P . 2

loop_
_atom_site_aniso_label
_atom_site_aniso_U_11
_atom_site_aniso_U_22
_atom_site_aniso_U_33
_atom_site_aniso_U_23
_atom_site_aniso_U_13
_atom_site_aniso_U_12
Fe1 0.0086(3) 0.0137(3) 0.0104(3) -0.0001(3) 0.0006(2) -0.0021(3)
S1 0.0127(5) 0.0130(6) 0.0113(5) 0.0008(4) 0.0000(4) -0.0036(4)
S2 0.0094(5) 0.0216(6) 0.0157(6) -0.0006(5) 0.0027(4) -0.0022(5)
N1 0.0097(19) 0.019(2) 0.0117(19) 0.0001(16) 0.0019(15) -0.0017(16)
N2 0.026(2) 0.020(2) 0.014(2) 0.0031(18) -0.0059(18) -0.0003(19)
N3 0.0115(19) 0.0115(19) 0.0120(19) 0.0001(16) -0.0006(15) -0.0025(15)
N4 0.015(2) 0.016(2) 0.014(2) 0.0009(17) -0.0038(16) -0.0055(17)
N5 0.023(2) 0.018(2) 0.015(2) 0.0029(17) -0.0091(18) -0.0107(18)
N6 0.0107(19) 0.017(2) 0.0094(19) -0.0010(16) 0.0002(15) -0.0026(16)
N7 0.0085(19) 0.022(2) 0.017(2) 0.0008(18) 0.0039(16) -0.0044(17)
N8 0.0098(19) 0.012(2) 0.0089(18) 0.0011(15) -0.0007(15) -0.0008(15)
N9 0.0109(19) 0.016(2) 0.013(2) -0.0016(16) 0.0004(16) 0.0020(16)
N10 0.013(2) 0.027(3) 0.024(2) -0.003(2) 0.0055(18) 0.0017(18)
C1 0.011(2) 0.016(2) 0.017(2) -0.007(2) 0.0018(18) 0.0012(19)
C2 0.015(2) 0.025(3) 0.014(2) -0.007(2) -0.0006(19) 0.000(2)
C3 0.016(2) 0.023(3) 0.014(2) -0.003(2) -0.0004(19) 0.004(2)
C4 0.013(2) 0.021(3) 0.012(2) -0.001(2) 0.0012(18) 0.0015(19)
C5 0.013(2) 0.011(2) 0.012(2) -0.0025(18) 0.0019(18) -0.0013(18)
C6 0.018(2) 0.017(3) 0.014(2) -0.0005(19) -0.0007(19) -0.004(2)
C7 0.012(2) 0.012(2) 0.015(2) 0.0017(19) 0.0017(18) -0.0022(18)
C8 0.014(2) 0.019(3) 0.012(2) -0.0028(19) 0.0005(18) 0.0022(19)
C9 0.020(3) 0.023(3) 0.010(2) 0.000(2) -0.0006(19) 0.011(2)
C10 0.011(2) 0.031(3) 0.009(2) 0.000(2) 0.0011(18) 0.003(2)
C11 0.012(2) 0.020(3) 0.005(2) 0.0047(18) -0.0014(17) -0.0003(19)
C12 0.011(2) 0.016(2) 0.006(2) -0.0008(18) -0.0022(17) -0.0048(18)
C13 0.011(2) 0.015(2) 0.008(2) 0.0012(18) -0.0009(17) -0.0041(18)
C14 0.013(2) 0.018(2) 0.009(2) -0.0007(18) -0.0005(18) 0.0021(19)
O1 0.027(2) 0.022(2) 0.027(2) -0.0011(17) 0.0001(17) -0.0086(17)
O2 0.035(2) 0.029(2) 0.025(2) 0.0043(18) -0.0028(18) -0.0049(18)
N11 0.020(3) 0.031(4) 0.013(3) 0.000 -0.003(2) 0.000
O3 0.023(2) 0.039(2) 0.022(2) -0.0029(18) 0.0053(16) 0.0033(18)
O4 0.077(5) 0.022(3) 0.035(4) 0.000 -0.005(3) 0.000
N12 0.024(5) 0.019(5) 0.035(6) -0.014(4) 0.008(4) -0.006(4)
O5 0.035(5) 0.030(5) 0.035(5) -0.005(4) 0.010(4) 0.000(4)
O6 0.0530(16) 0.0514(16) 0.0536(16) -0.0008(10) 0.0024(10) 0.0003(10)
O7 0.024(7) 0.055(8) 0.045(9) -0.002(6) 0.002(5) -0.007(6)
O8 0.071(13) 0.031(7) 0.061(11) -0.009(7) 0.021(9) -0.010(9)
O9 0.041(5) 0.024(4) 0.047(6) 0.002(4) -0.003(4) 0.008(4)

loop_
_atom_type_symbol
_atom_type_description
_atom_type_scat_dispersion_real
_atom_type_scat_dispersion_imag
_atom_type_scat_source
C C 0.0033 0.0016 'International Tables Vol C Tables 4.2.6.8 and 6.1.1.4'
H H 0.0000 0.0000 'International Tables Vol C Tables 4.2.6.8 and 6.1.1.4'
N N 0.0061 0.0033 'International Tables Vol C Tables 4.2.6.8 and 6.1.1.4'
O O 0.0106 0.0060 'International Tables Vol C Tables 4.2.6.8 and 6.1.1.4'
S S 0.1246 0.1234 'International Tables Vol C Tables 4.2.6.8 and 6.1.1.4'
Fe Fe 0.3463 0.8444 'International Tables Vol C Tables 4.2.6.8 and 6.1.1.4'

loop_
_geom_angle_atom_site_label_1
_geom_angle_atom_site_label_2
_geom_angle_atom_site_label_3
_geom_angle
_geom_angle_site_symmetry_1
_geom_angle_site_symmetry_3
N3 Fe1 N8 176.23(17) . .
N3 Fe1 N1 80.85(17) . .
N8 Fe1 N1 99.27(17) . .
N3 Fe1 N6 102.78(17) . .
N8 Fe1 N6 80.97(17) . .
N1 Fe1 N6 85.54(16) . .
N3 Fe1 S2 91.99(12) . .
N8 Fe1 S2 84.24(12) . .
N1 Fe1 S2 91.60(12) . .
N6 Fe1 S2 164.27(12) . .
N3 Fe1 S1 83.92(12) . .
N8 Fe1 S1 96.46(12) . .
N1 Fe1 S1 162.74(13) . .
N6 Fe1 S1 89.98(12) . .
S2 Fe1 S1 97.01(5) . .
C7 S1 Fe1 95.97(17) . .
C14 S2 Fe1 96.31(16) . .
C1 N1 C5 119.8(4) . .
C1 N1 Fe1 127.2(4) . .
C5 N1 Fe1 113.0(3) . .
C4 N2 H2A 120.0 . .
C4 N2 H2B 120.0 . .
H2A N2 H2B 120.0 . .
C6 N3 N4 117.8(4) . .
C6 N3 Fe1 117.2(3) . .
N4 N3 Fe1 124.8(3) . .
C7 N4 N3 111.0(4) . .
C7 N5 H5A 120.0 . .
C7 N5 H5B 120.0 . .
H5A N5 H5B 120.0 . .
C8 N6 C12 121.0(4) . .
C8 N6 Fe1 126.9(3) . .
C12 N6 Fe1 112.0(3) . .
C11 N7 H7A 120.0 . .
C11 N7 H7B 120.0 . .
H7A N7 H7B 120.0 . .
C13 N8 N9 117.9(4) . .
C13 N8 Fe1 117.5(3) . .
N9 N8 Fe1 124.7(3) . .
C14 N9 N8 111.1(4) . .
C14 N10 H10A 120.0 . .
C14 N10 H10B 120.0 . .
H10A N10 H10B 120.0 . .
N1 C1 C2 121.0(5) . .
N1 C1 H1 119.5 . .
C2 C1 H1 119.5 . .
C3 C2 C1 120.2(5) . .
C3 C2 H2 119.9 . .
C1 C2 H2 119.9 . .
C2 C3 C4 120.0(5) . .
C2 C3 H3 120.0 . .
C4 C3 H3 120.0 . .
N2 C4 C3 121.5(5) . .
N2 C4 C5 121.1(4) . .
C3 C4 C5 117.4(5) . .
N1 C5 C4 121.5(4) . .
N1 C5 C6 113.3(4) . .
C4 C5 C6 125.2(4) . .
N3 C6 C5 115.6(4) . .
N3 C6 H6 122.2 . .
C5 C6 H6 122.2 . .
N4 C7 N5 119.6(4) . .
N4 C7 S1 123.4(4) . .
N5 C7 S1 117.0(4) . .
N6 C8 C9 120.3(5) . .
N6 C8 H8 119.9 . .
C9 C8 H8 119.9 . .
C10 C9 C8 120.1(5) . .
C10 C9 H9 120.0 . .
C8 C9 H9 120.0 . .
C9 C10 C11 120.8(4) . .
C9 C10 H10 119.6 . .
C11 C10 H10 119.6 . .
N7 C11 C10 121.9(4) . .
N7 C11 C12 121.2(4) . .
C10 C11 C12 116.8(4) . .
N6 C12 C11 121.0(4) . .
N6 C12 C13 114.3(4) . .
C11 C12 C13 124.7(4) . .
N8 C13 C12 115.2(4) . .
N8 C13 H13 122.4 . .
C12 C13 H13 122.4 . .
N9 C14 N10 118.6(5) . .
N9 C14 S2 123.3(4) . .
N10 C14 S2 118.0(4) . .
H100 O1 H200 114.4 . .
H300 O2 H400 114.8 . .
O4 N11 O3 120.7(3) . 2_655
O4 N11 O3 120.7(3) . .
O3 N11 O3 118.5(7) 2_655 .
O6 N12 O7 119.8(11) . .
O6 N12 O5 117.0(8) . .
O7 N12 O5 123.1(12) . .

loop_
_geom_bond_atom_site_label_1
_geom_bond_atom_site_label_2
_geom_bond_distance
_geom_bond_site_symmetry_2
Fe1 N3 1.922(4) .
Fe1 N8 1.925(4) .
Fe1 N1 1.995(4) .
Fe1 N6 2.011(4) .
Fe1 S2 2.2171(14) .
Fe1 S1 2.2302(13) .
S1 C7 1.754(5) .
S2 C14 1.750(5) .
N1 C1 1.333(6) .
N1 C5 1.372(6) .
N2 C4 1.391(7) .
N2 H2A 0.8800 .
N2 H2B 0.8800 .
N3 C6 1.299(6) .
N3 N4 1.379(5) .
N4 C7 1.318(6) .
N5 C7 1.336(6) .
N5 H5A 0.8800 .
N5 H5B 0.8800 .
N6 C8 1.327(6) .
N6 C12 1.373(6) .
N7 C11 1.351(6) .
N7 H7A 0.8800 .
N7 H7B 0.8800 .
N8 C13 1.299(6) .
N8 N9 1.379(5) .
N9 C14 1.323(6) .
N10 C14 1.336(6) .
N10 H10A 0.8800 .
N10 H10B 0.8800 .
C1 C2 1.387(7) .
C1 H1 0.9500 .
C2 C3 1.376(8) .
C2 H2 0.9500 .
C3 C4 1.393(7) .
C3 H3 0.9500 .
C4 C5 1.407(7) .
C5 C6 1.436(7) .
C6 H6 0.9500 .
C8 C9 1.398(7) .
C8 H8 0.9500 .
C9 C10 1.375(8) .
C9 H9 0.9500 .
C10 C11 1.393(7) .
C10 H10 0.9500 .
C11 C12 1.419(6) .
C12 C13 1.436(7) .
C13 H13 0.9500 .
O1 H100 0.8620 .
O1 H200 0.8617 .
O2 H300 0.8598 .
O2 H400 0.8606 .
N11 O4 1.240(9) .
N11 O3 1.258(5) 2_655
N11 O3 1.258(5) .
N12 O6 1.223(7) .
N12 O7 1.229(8) .
N12 O5 1.230(8) .
O9 O9 1.245(18) 2_755

loop_
_geom_torsion_atom_site_label_1
_geom_torsion_atom_site_label_2
_geom_torsion_atom_site_label_3
_geom_torsion_atom_site_label_4
_geom_torsion
N3 Fe1 S1 C7 6.0(2)
N8 Fe1 S1 C7 -170.3(2)
N1 Fe1 S1 C7 34.1(4)
N6 Fe1 S1 C7 108.8(2)
S2 Fe1 S1 C7 -85.32(17)
N3 Fe1 S2 C14 -175.5(2)
N8 Fe1 S2 C14 4.43(19)
N1 Fe1 S2 C14 103.6(2)
N6 Fe1 S2 C14 24.4(5)
S1 Fe1 S2 C14 -91.40(16)
N3 Fe1 N1 C1 177.3(4)
N8 Fe1 N1 C1 -6.5(4)
N6 Fe1 N1 C1 73.6(4)
S2 Fe1 N1 C1 -90.9(4)
S1 Fe1 N1 C1 149.0(3)
N3 Fe1 N1 C5 -3.3(3)
N8 Fe1 N1 C5 172.9(3)
N6 Fe1 N1 C5 -107.0(3)
S2 Fe1 N1 C5 88.5(3)
S1 Fe1 N1 C5 -31.6(6)
N1 Fe1 N3 C6 3.8(4)
N6 Fe1 N3 C6 87.1(4)
S2 Fe1 N3 C6 -87.5(4)
S1 Fe1 N3 C6 175.7(4)
N1 Fe1 N3 N4 178.4(4)
N6 Fe1 N3 N4 -98.3(4)
S2 Fe1 N3 N4 87.1(4)
S1 Fe1 N3 N4 -9.7(3)
C6 N3 N4 C7 -176.3(4)
Fe1 N3 N4 C7 9.1(6)
N3 Fe1 N6 C8 1.4(4)
N8 Fe1 N6 C8 -178.9(4)
N1 Fe1 N6 C8 81.0(4)
S2 Fe1 N6 C8 161.0(3)
S1 Fe1 N6 C8 -82.3(4)
N3 Fe1 N6 C12 -179.4(3)
N8 Fe1 N6 C12 0.3(3)
N1 Fe1 N6 C12 -99.8(3)
S2 Fe1 N6 C12 -19.8(7)
S1 Fe1 N6 C12 96.9(3)
N1 Fe1 N8 C13 84.3(4)
N6 Fe1 N8 C13 0.4(3)
S2 Fe1 N8 C13 175.0(3)
S1 Fe1 N8 C13 -88.5(3)
N1 Fe1 N8 N9 -97.0(4)
N6 Fe1 N8 N9 179.1(4)
S2 Fe1 N8 N9 -6.3(3)
S1 Fe1 N8 N9 90.2(3)
C13 N8 N9 C14 -176.2(4)
Fe1 N8 N9 C14 5.1(5)
C5 N1 C1 C2 -0.4(7)
Fe1 N1 C1 C2 179.0(4)
N1 C1 C2 C3 -1.1(7)
C1 C2 C3 C4 1.6(7)
C2 C3 C4 N2 -179.8(5)
C2 C3 C4 C5 -0.5(7)
C1 N1 C5 C4 1.4(7)
Fe1 N1 C5 C4 -178.0(4)
C1 N1 C5 C6 -178.1(4)
Fe1 N1 C5 C6 2.4(5)
N2 C4 C5 N1 178.3(4)
C3 C4 C5 N1 -1.0(7)
N2 C4 C5 C6 -2.2(8)
C3 C4 C5 C6 178.6(5)
N4 N3 C6 C5 -178.6(4)
Fe1 N3 C6 C5 -3.5(6)
N1 C5 C6 N3 0.6(6)
C4 C5 C6 N3 -179.0(5)
N3 N4 C7 N5 179.4(4)
N3 N4 C7 S1 -1.9(6)
Fe1 S1 C7 N4 -4.0(4)
Fe1 S1 C7 N5 174.8(4)
C12 N6 C8 C9 1.0(7)
Fe1 N6 C8 C9 -179.9(3)
N6 C8 C9 C10 -0.2(7)
C8 C9 C10 C11 0.6(7)
C9 C10 C11 N7 -180.0(4)
C9 C10 C11 C12 -1.6(7)
C8 N6 C12 C11 -2.1(7)
Fe1 N6 C12 C11 178.7(3)
C8 N6 C12 C13 178.3(4)
Fe1 N6 C12 C13 -0.9(5)
N7 C11 C12 N6 -179.2(4)
C10 C11 C12 N6 2.3(6)
N7 C11 C12 C13 0.3(7)
C10 C11 C12 C13 -178.1(4)
N9 N8 C13 C12 -179.8(4)
Fe1 N8 C13 C12 -1.0(5)
N6 C12 C13 N8 1.3(6)
C11 C12 C13 N8 -178.3(4)
N8 N9 C14 N10 179.6(4)
N8 N9 C14 S2 0.2(6)
Fe1 S2 C14 N9 -3.9(4)
Fe1 S2 C14 N10 176.7(4)
